data_4118723
loop_
_publ_author_name
'Petr Nov\'ak'
'Anton Lishchynskyi'
'Vladimir V. Grushin'

_publ_section_title
;
 Trifluoromethylation of \a-Haloketones
;
_journal_name_full 'Journal of the American Chemical Society'
_journal_page_first 16167
_journal_page_last 16170
_journal_paper_doi 10.1021/ja307783w
_journal_volume 134
_journal_year 2012
_chemical_formula_sum 'C9 H6 Cl F3 O'
_chemical_formula_weight 222.59
_chemical_name_systematic
; 
 ? 
;
_space_group_IT_number 61
_symmetry_cell_setting orthorhombic
_symmetry_space_group_name_Hall '-P 2ac 2ab'
_symmetry_space_group_name_H-M 'P b c a'
_atom_sites_solution_hydrogens geom
_atom_sites_solution_primary direct
_atom_sites_solution_secondary difmap
_audit_creation_method SHELXL-97
_cell_angle_alpha 90.00
_cell_angle_beta 90.00
_cell_angle_gamma 90.00
_cell_formula_units_Z 8
_cell_length_a 14.8625(9)
_cell_length_b 5.8223(3)
_cell_length_c 20.7554(11)
_cell_measurement_reflns_used 2783
_cell_measurement_temperature 100(2)
_cell_measurement_theta_max 35.30
_cell_measurement_theta_min 3.37
_cell_volume 1796.05(17)
_computing_cell_refinement 'Bruker APEX2 v2011.4-0'
_computing_data_collection 'Bruker APEX2 v2011.4-0'
_computing_data_reduction 'Bruker SAINT V7.60A'
_computing_molecular_graphics 'Bruker SHELXTL'
_computing_publication_material 'Bruker SHELXTL'
_computing_structure_refinement 'SHELXS-97 (Sheldrick, 2008)'
_computing_structure_solution Sir2011
_diffrn_ambient_temperature 100(2)
_diffrn_detector_area_resol_mean 512
_diffrn_detector_type '4K CCD area detector APEX II'
_diffrn_measured_fraction_theta_full 0.970
_diffrn_measured_fraction_theta_max 0.970
_diffrn_measurement_device_type 'Kappa 4-axis goniometer bruker-nonius'
_diffrn_measurement_method
;
 Fullsphere data collection, phi and omega scans
;
_diffrn_measurement_specimen_support 'magnetic support whith MicroMount'
_diffrn_radiation_monochromator 'Multilayer Montel 200 mirrors'
_diffrn_radiation_type MoK\a
_diffrn_radiation_wavelength 0.71073
_diffrn_reflns_av_R_equivalents 0.0000
_diffrn_reflns_av_sigmaI/netI 0.0407
_diffrn_reflns_limit_h_max 24
_diffrn_reflns_limit_h_min 0
_diffrn_reflns_limit_k_max 9
_diffrn_reflns_limit_k_min 0
_diffrn_reflns_limit_l_max 0
_diffrn_reflns_limit_l_min -32
_diffrn_reflns_number 4276
_diffrn_reflns_theta_full 36.49
_diffrn_reflns_theta_max 36.49
_diffrn_reflns_theta_min 1.96
_diffrn_source 'rotating anode X-ray tube'
_diffrn_source_current 70
_diffrn_source_power 50
_diffrn_source_size '3 mm x 0.3 mm fine focus'
_diffrn_source_type 'Bruker-Nonius FR 591'
_exptl_absorpt_coefficient_mu 0.433
_exptl_absorpt_correction_T_max 0.9787
_exptl_absorpt_correction_T_min 0.8458
_exptl_absorpt_correction_type empirical
_exptl_absorpt_process_details
; 
 TWINABS Version 2008/0 Bruker-Nonius
 Blessing, Acta Cryst. (1995) A51 33-38
;
_exptl_crystal_colour colourless
_exptl_crystal_density_diffrn 1.646
_exptl_crystal_description plate
_exptl_crystal_F_000 896
_exptl_crystal_size_max 0.40
_exptl_crystal_size_mid 0.10
_exptl_crystal_size_min 0.05
_refine_diff_density_max 0.720
_refine_diff_density_min -0.316
_refine_diff_density_rms 0.080
_refine_ls_extinction_method none
_refine_ls_goodness_of_fit_ref 1.079
_refine_ls_hydrogen_treatment noref
_refine_ls_matrix_type full
_refine_ls_number_parameters 127
_refine_ls_number_reflns 4276
_refine_ls_number_restraints 0
_refine_ls_restrained_S_all 1.079
_refine_ls_R_factor_all 0.0583
_refine_ls_R_factor_gt 0.0476
_refine_ls_shift/su_max 0.002
_refine_ls_shift/su_mean 0.000
_refine_ls_structure_factor_coef Fsqd
_refine_ls_weighting_details 'calc w=1/[\s^2^(Fo^2^)+(0.0704P)^2^+0.5316P] where P=(Fo^2^+2Fc^2^)/3'
_refine_ls_weighting_scheme calc
_refine_ls_wR_factor_gt 0.1271
_refine_ls_wR_factor_ref 0.1368
_reflns_number_gt 3536
_reflns_number_total 4276
_reflns_threshold_expression >2sigma(I)
_cod_data_source_file ja307783w_si_004.cif
_cod_data_source_block pnb-268-04t
_cod_database_code 4118723

loop_
_symmetry_equiv_pos_as_xyz
'x, y, z'
'-x+1/2, -y, z+1/2'
'-x, y+1/2, -z+1/2'
'x+1/2, -y+1/2, -z'
'-x, -y, -z'
'x-1/2, y, -z-1/2'
'x, -y-1/2, z-1/2'
'-x-1/2, y-1/2, z'

loop_
_atom_site_label
_atom_site_type_symbol
_atom_site_fract_x
_atom_site_fract_y
_atom_site_fract_z
_atom_site_U_iso_or_equiv
_atom_site_adp_type
_atom_site_occupancy
_atom_site_symmetry_multiplicity
_atom_site_calc_flag
_atom_site_refinement_flags
C1 C 0.11253(7) 0.35771(19) 1.03645(6) 0.01972(19) Uani 1 1 d .
C2 C 0.15363(7) 0.5713(2) 1.04072(5) 0.02033(19) Uani 1 1 d .
H2 H 0.1737 0.6289 1.0811 0.024 Uiso 1 1 calc R
C3 C 0.16484(7) 0.69899(18) 0.98486(5) 0.01811(18) Uani 1 1 d .
H3 H 0.1934 0.8448 0.9869 0.022 Uiso 1 1 calc R
C4 C 0.13446(6) 0.61496(17) 0.92560(5) 0.01590(17) Uani 1 1 d .
C5 C 0.09295(7) 0.40073(18) 0.92283(5) 0.01833(18) Uani 1 1 d .
H5 H 0.0722 0.3431 0.8827 0.022 Uiso 1 1 calc R
C6 C 0.08166(8) 0.27093(19) 0.97833(6) 0.02064(19) Uani 1 1 d .
H6 H 0.0532 0.1249 0.9765 0.025 Uiso 1 1 calc R
C7 C 0.15034(7) 0.75728(18) 0.86715(5) 0.01655(17) Uani 1 1 d .
C8 C 0.11683(8) 0.6632(2) 0.80335(5) 0.02000(19) Uani 1 1 d .
H8A H 0.1503 0.5207 0.7932 0.024 Uiso 1 1 calc R
H8B H 0.0525 0.6224 0.8078 0.024 Uiso 1 1 calc R
C9 C 0.12715(8) 0.8289(2) 0.74779(6) 0.0225(2) Uani 1 1 d .
Cl1 Cl 0.10071(2) 0.19114(6) 1.105261(15) 0.02819(9) Uani 1 1 d .
F1 F 0.21278(5) 0.87328(15) 0.73342(4) 0.02991(18) Uani 1 1 d .
F2 F 0.08654(6) 1.03056(16) 0.75907(4) 0.03270(19) Uani 1 1 d .
F3 F 0.08908(7) 0.74243(19) 0.69436(4) 0.0354(2) Uani 1 1 d .
O1 O 0.18808(6) 0.94183(14) 0.86997(4) 0.02251(17) Uani 1 1 d .

loop_
_atom_site_aniso_label
_atom_site_aniso_U_11
_atom_site_aniso_U_22
_atom_site_aniso_U_33
_atom_site_aniso_U_23
_atom_site_aniso_U_13
_atom_site_aniso_U_12
C1 0.0178(4) 0.0217(4) 0.0197(5) 0.0023(3) 0.0028(3) 0.0049(3)
C2 0.0187(4) 0.0238(5) 0.0184(5) -0.0018(3) -0.0006(3) 0.0031(3)
C3 0.0158(4) 0.0187(4) 0.0198(5) -0.0017(3) -0.0019(3) 0.0010(3)
C4 0.0131(4) 0.0162(4) 0.0184(4) -0.0014(3) -0.0002(3) 0.0003(3)
C5 0.0170(4) 0.0170(4) 0.0211(5) -0.0018(3) 0.0004(3) -0.0012(3)
C6 0.0192(4) 0.0183(4) 0.0244(5) 0.0007(3) 0.0027(3) -0.0002(3)
C7 0.0133(4) 0.0177(4) 0.0186(4) -0.0011(3) -0.0008(3) 0.0006(3)
C8 0.0202(4) 0.0226(4) 0.0172(5) -0.0020(3) -0.0002(3) -0.0037(3)
C9 0.0206(5) 0.0260(5) 0.0209(5) -0.0023(4) -0.0013(4) -0.0006(4)
Cl1 0.03213(16) 0.02939(15) 0.02306(16) 0.00756(10) 0.00556(10) 0.00627(10)
F1 0.0260(4) 0.0340(4) 0.0298(4) 0.0036(3) 0.0071(3) -0.0055(3)
F2 0.0370(4) 0.0328(4) 0.0283(4) 0.0027(3) -0.0064(3) 0.0128(3)
F3 0.0435(5) 0.0452(5) 0.0175(4) -0.0012(3) -0.0042(3) -0.0134(4)
O1 0.0239(4) 0.0188(3) 0.0248(4) 0.0008(3) -0.0037(3) -0.0048(3)

loop_
_atom_type_symbol
_atom_type_description
_atom_type_scat_dispersion_real
_atom_type_scat_dispersion_imag
_atom_type_scat_source
C C 0.0033 0.0016 'International Tables Vol C Tables 4.2.6.8 and 6.1.1.4'
H H 0.0000 0.0000 'International Tables Vol C Tables 4.2.6.8 and 6.1.1.4'
O O 0.0106 0.0060 'International Tables Vol C Tables 4.2.6.8 and 6.1.1.4'
F F 0.0171 0.0103 'International Tables Vol C Tables 4.2.6.8 and 6.1.1.4'
Cl Cl 0.1484 0.1585 'International Tables Vol C Tables 4.2.6.8 and 6.1.1.4'

loop_
_geom_angle_atom_site_label_1
_geom_angle_atom_site_label_2
_geom_angle_atom_site_label_3
_geom_angle
C6 C1 C2 121.85(11)
C6 C1 Cl1 118.63(9)
C2 C1 Cl1 119.52(9)
C3 C2 C1 118.65(10)
C2 C3 C4 120.58(10)
C5 C4 C3 119.52(10)
C5 C4 C7 122.36(9)
C3 C4 C7 118.10(9)
C6 C5 C4 120.46(10)
C1 C6 C5 118.94(10)
O1 C7 C4 121.80(9)
O1 C7 C8 120.91(10)
C4 C7 C8 117.29(9)
C9 C8 C7 113.71(9)
F1 C9 F2 107.42(10)
F1 C9 F3 106.87(10)
F2 C9 F3 106.44(10)
F1 C9 C8 113.05(10)
F2 C9 C8 112.34(10)
F3 C9 C8 110.35(10)

loop_
_geom_bond_atom_site_label_1
_geom_bond_atom_site_label_2
_geom_bond_distance
C1 C6 1.3861(17)
C1 C2 1.3886(17)
C1 Cl1 1.7352(12)
C2 C3 1.3871(16)
C3 C4 1.3987(15)
C4 C5 1.3927(14)
C4 C7 1.4881(15)
C5 C6 1.3879(16)
C7 O1 1.2135(13)
C7 C8 1.5170(15)
C8 C9 1.5115(17)
C9 F1 1.3325(14)
C9 F2 1.3405(15)
C9 F3 1.3430(14)

loop_
_geom_torsion_atom_site_label_1
_geom_torsion_atom_site_label_2
_geom_torsion_atom_site_label_3
_geom_torsion_atom_site_label_4
_geom_torsion
C6 C1 C2 C3 -0.83(16)
Cl1 C1 C2 C3 178.11(8)
C1 C2 C3 C4 0.68(16)
C2 C3 C4 C5 -0.28(15)
C2 C3 C4 C7 -178.58(9)
C3 C4 C5 C6 0.01(15)
C7 C4 C5 C6 178.24(9)
C2 C1 C6 C5 0.57(16)
Cl1 C1 C6 C5 -178.38(8)
C4 C5 C6 C1 -0.15(16)
C5 C4 C7 O1 -178.60(10)
C3 C4 C7 O1 -0.35(15)
C5 C4 C7 C8 1.78(14)
C3 C4 C7 C8 -179.97(9)
O1 C7 C8 C9 -5.57(15)
C4 C7 C8 C9 174.05(9)
C7 C8 C9 F1 65.79(13)
C7 C8 C9 F2 -55.99(13)
C7 C8 C9 F3 -174.60(10)

loop_
_cod_related_entry_id
_cod_related_entry_database
_cod_related_entry_code
1 ChemSpider 9206643
